data_4323447
loop_
_publ_author_name
'Wolfdieter A. Schenk'
'J\"urgen Frisch'
'Michael D\"urr'
'Nicolai Burzlaff'
'Dietmar Stalke'
'Roland Fleischer'
'Waldemar Adam'
'Frank Prechtl'
'Alexander K. Smerz'

_publ_contact_author
;
Prof. Dr. Wolfdieter A. Schenk
Institut f\"ur Anorganische Chemie
Universit\"at W\"urzburg
Am Hubland
D-97074 W\"urzburg
Germany
;
_publ_contact_author_email wolfdieter@wacd48.chemie.uni-wuerzburg.de
_publ_contact_author_fax '049 931 8884605'
_publ_contact_author_phone '049 931 8885259'
_publ_section_title
;
 Oxidation of Thioether Ligands in Pseudotetrahedral
 Cyclopentadienylruthenium Complexes: Toward a New Stereoselective
 Synthesis of Chiral Sulfoxides1
;
_journal_name_full 'Inorganic Chemistry'
_journal_page_first 2372
_journal_page_last 2378
_journal_paper_doi 10.1021/ic961280f
_journal_volume 36
_journal_year 1997
_chemical_formula_moiety 'C37 H43 Cl1 F6 O P3 Ru S  x  0.93 CH2 Cl2'
_chemical_formula_sum 'C37.93 H44.86 Cl2.86 F6 O P3 Ru S'
_chemical_formula_weight 922.74
_chemical_name_systematic
;
[2(S),3(S)-Bis(diphenylphosphino)butane-(eta-5-cyclopentadienyl)-
(methyl-isopropyl-sulfoxide)-ruthenium]hexafluorophosphate
;
_chemical_temperature_decomposition 361
_space_group_IT_number 19
_symmetry_cell_setting orthorhombic
_symmetry_space_group_name_Hall 'P 2ac 2ab'
_symmetry_space_group_name_H-M 'P 21 21 21'
_atom_sites_solution_hydrogens geom
_atom_sites_solution_primary direct
_atom_sites_solution_secondary difmap
_audit_creation_method SHELXL
_cell_angle_alpha 90.00
_cell_angle_beta 90.00
_cell_angle_gamma 90.00
_cell_formula_units_Z 4
_cell_length_a 12.069(2)
_cell_length_b 17.379(2)
_cell_length_c 19.760(5)
_cell_measurement_reflns_used 25
_cell_measurement_temperature 293(2)
_cell_measurement_theta_max 16
_cell_measurement_theta_min 10
_cell_volume 4144.6(13)
_computing_cell_refinement 'SDP (ENRAF-NONIUS)'
_computing_data_collection 'ENRAF-NONIUS CAD4'
_computing_data_reduction 'SDP (ENRAF-NONIUS)'
_computing_publication_material SHELXL-93
_computing_structure_refinement 'SHELXL-93 (Sheldrick, 1993)'
_computing_structure_solution 'SHELXS-86 (Sheldrick, 1990)'
_diffrn_ambient_temperature 293(2)
_diffrn_measurement_device 'ENRAF-NONIUS CAD4'
_diffrn_measurement_method Omega-theta-scans
_diffrn_radiation_monochromator graphite
_diffrn_radiation_source 'fine-focus sealed tube'
_diffrn_radiation_type MoK\a
_diffrn_radiation_wavelength 0.70930
_diffrn_reflns_av_R_equivalents 0.0000
_diffrn_reflns_av_sigmaI/netI 0.0354
_diffrn_reflns_limit_h_max 15
_diffrn_reflns_limit_h_min 0
_diffrn_reflns_limit_k_max 22
_diffrn_reflns_limit_k_min 0
_diffrn_reflns_limit_l_max 26
_diffrn_reflns_limit_l_min 0
_diffrn_reflns_number 5494
_diffrn_reflns_theta_max 27.89
_diffrn_reflns_theta_min 2.05
_diffrn_standards_decay_% -17.4
_diffrn_standards_interval_time 3600
_diffrn_standards_number 2
_exptl_absorpt_coefficient_mu 0.372
_exptl_absorpt_correction_T_max 0.9994
_exptl_absorpt_correction_T_min 0.9054
_exptl_absorpt_correction_type psi-scans
_exptl_crystal_colour yellow
_exptl_crystal_density_diffrn 1.479
_exptl_crystal_description 'clear prism'
_exptl_crystal_F_000 1884
_exptl_crystal_size_max 0.6
_exptl_crystal_size_mid 0.6
_exptl_crystal_size_min 0.5
_refine_diff_density_max 0.476
_refine_diff_density_min -0.417
_refine_diff_density_rms 0.120
_refine_ls_abs_structure_details 'Flack H D (1983), Acta Cryst. A39, 876-881'
_refine_ls_abs_structure_Flack -0.02(7)
_refine_ls_extinction_method none
_refine_ls_goodness_of_fit_all 1.095
_refine_ls_goodness_of_fit_obs 0.991
_refine_ls_hydrogen_treatment riding
_refine_ls_matrix_type full
_refine_ls_number_parameters 469
_refine_ls_number_reflns 5493
_refine_ls_number_restraints 0
_refine_ls_restrained_S_all 1.096
_refine_ls_restrained_S_obs 0.991
_refine_ls_R_factor_all 0.0894
_refine_ls_R_factor_obs 0.0476
_refine_ls_shift/esd_max 0.138
_refine_ls_shift/esd_mean 0.003
_refine_ls_structure_factor_coef Fsqd
_refine_ls_weighting_details 'w=1/[\s^2^(Fo^2^)+(0.1040P)^2^+2.4881P] where P=(Fo^2^+2Fc^2^)/3'
_refine_ls_weighting_scheme calc
_refine_ls_wR_factor_all 0.1802
_refine_ls_wR_factor_obs 0.1365
_reflns_number_observed 3973
_reflns_number_total 5494
_reflns_observed_criterion >2sigma(I)
_cod_data_source_file ic961280f_3.cif
_cod_data_source_block md3
_cod_depositor_comments
;
The following automatic conversions were performed:

'_refine_ls_weighting_scheme' value 'calc
w=1/[\s^2^(Fo^2^)+(0.1040P)^2^+2.4881P] where P=(Fo^2^+2Fc^2^)/3' was
changed to 'calc'. New tag '_refine_ls_weighting_details' was
created. The value of the new tag was set to
'w=1/[\s^2^(Fo^2^)+(0.1040P)^2^+2.4881P] where P=(Fo^2^+2Fc^2^)/3'.

Automatic conversion script
Id: cif_fix_values 3143 2015-03-26 13:38:13Z robertas 
;
_cod_original_cell_volume 4144.7(14)
_cod_database_code 4323447

loop_
_symmetry_equiv_pos_as_xyz
'x, y, z'
'-x+1/2, -y, z+1/2'
'x+1/2, -y+1/2, -z'
'-x, y+1/2, -z+1/2'

loop_
_atom_site_aniso_label
_atom_site_aniso_U_11
_atom_site_aniso_U_22
_atom_site_aniso_U_33
_atom_site_aniso_U_23
_atom_site_aniso_U_13
_atom_site_aniso_U_12
Ru1 0.0577(3) 0.0444(3) 0.0417(3) 0.0007(2) 0.0017(4) -0.0052(3)
Cl1 0.120(3) 0.101(2) 0.127(3) 0.002(2) -0.042(3) 0.009(2)
Cl2 0.335(11) 0.160(5) 0.140(5) 0.056(4) -0.060(6) -0.069(6)
C1 0.120(9) 0.057(5) 0.075(6) -0.008(5) 0.003(7) 0.009(6)
C2 0.144(13) 0.072(7) 0.150(13) -0.049(8) 0.032(11) 0.000(8)
C3 0.123(11) 0.084(7) 0.091(8) -0.007(7) -0.016(8) -0.031(8)
C4 0.113(9) 0.061(5) 0.063(5) 0.003(5) 0.000(6) 0.011(6)
C11 0.059(5) 0.050(4) 0.064(5) -0.016(4) -0.012(4) 0.002(4)
C12 0.083(6) 0.074(6) 0.064(5) -0.010(5) -0.022(5) 0.006(5)
C13 0.128(11) 0.108(9) 0.071(6) -0.020(7) -0.035(7) 0.037(9)
C14 0.099(9) 0.092(8) 0.113(10) -0.022(8) -0.050(8) 0.032(7)
C15 0.063(6) 0.082(7) 0.104(9) -0.017(6) -0.020(6) 0.020(5)
C16 0.069(6) 0.071(6) 0.078(6) -0.010(5) -0.013(5) 0.004(5)
C21 0.071(6) 0.044(4) 0.067(5) -0.004(4) 0.005(5) 0.007(4)
C22 0.070(6) 0.048(5) 0.119(9) -0.029(6) 0.000(6) -0.010(5)
C23 0.115(10) 0.048(5) 0.151(12) -0.035(7) 0.012(9) -0.011(6)
C24 0.131(12) 0.051(6) 0.142(12) -0.015(7) 0.044(10) 0.006(7)
C25 0.090(9) 0.080(7) 0.142(11) 0.005(7) 0.043(8) 0.038(7)
C26 0.057(5) 0.064(5) 0.109(8) -0.001(5) 0.014(7) 0.012(5)
C31 0.094(7) 0.056(4) 0.046(4) 0.009(4) -0.016(4) 0.000(5)
C32 0.119(9) 0.056(5) 0.071(6) 0.005(5) -0.031(7) -0.017(6)
C33 0.149(14) 0.103(10) 0.075(8) 0.007(7) -0.035(9) -0.048(10)
C34 0.257(24) 0.070(7) 0.049(5) 0.004(5) -0.010(11) -0.018(12)
C35 0.159(13) 0.070(6) 0.052(6) -0.006(5) 0.000(7) 0.025(8)
C36 0.106(9) 0.078(7) 0.052(5) 0.007(5) 0.007(6) 0.005(6)
C41 0.059(5) 0.044(4) 0.071(6) 0.016(4) -0.004(4) -0.002(4)
C42 0.064(6) 0.065(6) 0.112(8) 0.033(6) -0.014(6) -0.014(5)
C43 0.061(6) 0.080(7) 0.130(10) 0.029(7) -0.017(7) -0.005(5)
C44 0.071(7) 0.083(7) 0.113(9) 0.014(7) -0.013(7) 0.011(6)
C45 0.065(6) 0.073(6) 0.133(11) 0.027(7) -0.005(7) 0.007(6)
C46 0.072(6) 0.061(5) 0.087(7) 0.016(5) -0.017(5) 0.003(5)
C51 0.084(7) 0.072(6) 0.073(6) -0.003(5) 0.019(6) -0.011(5)
C52 0.095(8) 0.080(7) 0.056(5) -0.020(5) 0.025(5) -0.016(6)
C53 0.080(7) 0.091(6) 0.049(4) 0.006(4) 0.013(5) -0.010(5)
C54 0.107(8) 0.066(5) 0.057(5) 0.011(4) 0.003(6) -0.020(6)
C55 0.069(6) 0.074(6) 0.064(5) 0.001(5) -0.002(5) -0.017(5)
C61 0.048(4) 0.048(4) 0.066(5) 0.004(4) 0.012(4) -0.003(4)
C62 0.063(5) 0.048(4) 0.062(5) 0.011(4) -0.001(4) -0.003(4)
C63 0.077(7) 0.066(6) 0.092(7) 0.019(5) 0.002(6) -0.018(5)
C64 0.073(6) 0.102(8) 0.065(6) 0.026(6) 0.003(5) 0.004(6)
C71 0.156(16) 0.090(9) 0.106(11) -0.006(8) 0.005(11) 0.016(10)
O1 0.075(4) 0.065(4) 0.061(3) 0.003(3) 0.009(3) 0.006(3)
F1 0.185(13) 0.205(13) 0.404(25) -0.078(16) -0.085(15) 0.093(12)
F2 0.448(23) 0.119(7) 0.083(5) -0.017(5) 0.042(10) -0.084(11)
F3 0.291(14) 0.049(3) 0.105(5) 0.002(3) -0.004(7) -0.014(6)
F4 0.092(6) 0.144(9) 0.483(29) -0.044(14) -0.079(11) 0.034(6)
F5 0.476(26) 0.111(6) 0.089(5) -0.007(5) 0.064(10) -0.104(11)
F6 0.193(9) 0.062(3) 0.102(5) -0.002(3) 0.002(6) -0.021(5)
P1 0.0568(12) 0.0479(10) 0.0486(10) 0.0060(8) -0.0049(9) -0.0031(8)
P2 0.0518(10) 0.0449(9) 0.0505(10) -0.0034(9) -0.0008(10) -0.0009(8)
P3 0.101(2) 0.0515(12) 0.070(2) -0.0008(11) -0.0078(15) 0.0083(14)
S1 0.0746(14) 0.0443(9) 0.0484(10) -0.0011(8) -0.0016(10) 0.0002(10)

loop_
_atom_site_label
_atom_site_type_symbol
_atom_site_fract_x
_atom_site_fract_y
_atom_site_fract_z
_atom_site_U_iso_or_equiv
_atom_site_thermal_displace_type
_atom_site_occupancy
_atom_site_calc_flag
_atom_site_refinement_flags
_atom_site_disorder_group
Ru1 Ru 0.25118(6) 0.03279(3) 0.05868(3) 0.0479(2) Uani 1 d . .
Cl1 Cl -0.3696(4) 0.0078(2) -0.2183(2) 0.1160(13) Uani 0.93 d P .
Cl2 Cl -0.3629(8) -0.1406(4) -0.1559(3) 0.211(4) Uani 0.93 d P .
C1 C 0.1921(11) 0.2112(6) 0.1363(6) 0.084(3) Uani 1 d . .
H1 H 0.2222(11) 0.1929(6) 0.1795(6) 0.101 Uiso 1 calc R .
C2 C 0.0939(14) 0.2655(7) 0.1550(9) 0.122(6) Uani 1 d . .
H2A H 0.0387(14) 0.2369(7) 0.1793(9) 0.183 Uiso 1 calc R .
H2B H 0.0620(14) 0.2861(7) 0.1144(9) 0.183 Uiso 1 calc R .
H2C H 0.1206(14) 0.3068(7) 0.1828(9) 0.183 Uiso 1 calc R .
C3 C 0.2895(11) 0.2434(7) 0.0977(7) 0.099(4) Uani 1 d . .
H3A H 0.3428(11) 0.2033(7) 0.0900(7) 0.149 Uiso 1 calc R .
H3B H 0.3231(11) 0.2840(7) 0.1235(7) 0.149 Uiso 1 calc R .
H3C H 0.2645(11) 0.2633(7) 0.0550(7) 0.149 Uiso 1 calc R .
C4 C 0.0535(10) 0.1654(6) 0.0252(5) 0.079(3) Uani 1 d . .
H4A H 0.0177(10) 0.1247(6) 0.0007(5) 0.119 Uiso 1 calc R .
H4B H 0.1036(10) 0.1921(6) -0.0043(5) 0.119 Uiso 1 calc R .
H4C H -0.0013(10) 0.2007(6) 0.0419(5) 0.119 Uiso 1 calc R .
C11 C -0.0149(7) -0.0301(5) 0.0171(4) 0.058(2) Uani 1 d . .
C12 C -0.0095(9) -0.0293(6) -0.0531(5) 0.074(3) Uani 1 d . .
H12 H 0.0539(9) -0.0467(6) -0.0751(5) 0.088 Uiso 1 calc R .
C13 C -0.0991(13) -0.0026(7) -0.0903(6) 0.103(4) Uani 1 d . .
H13 H -0.0957(13) -0.0020(7) -0.1373(6) 0.123 Uiso 1 calc R .
C14 C -0.1911(11) 0.0226(7) -0.0585(8) 0.102(4) Uani 1 d . .
H14 H -0.2504(11) 0.0406(7) -0.0840(8) 0.122 Uiso 1 calc R .
C15 C -0.1987(9) 0.0221(6) 0.0117(7) 0.083(3) Uani 1 d . .
H15 H -0.2630(9) 0.0382(6) 0.0334(7) 0.100 Uiso 1 calc R .
C16 C -0.1072(8) -0.0032(6) 0.0487(5) 0.073(3) Uani 1 d . .
H16 H -0.1094(8) -0.0016(6) 0.0957(5) 0.087 Uiso 1 calc R .
C21 C 0.1455(8) -0.1531(5) 0.0320(5) 0.061(2) Uani 1 d . .
C22 C 0.0668(9) -0.1989(5) 0.0024(6) 0.079(3) Uani 1 d . .
H22 H -0.0035(9) -0.1790(5) -0.0056(6) 0.095 Uiso 1 calc R .
C23 C 0.0894(13) -0.2741(6) -0.0159(8) 0.105(4) Uani 1 d . .
H23 H 0.0338(13) -0.3039(6) -0.0352(8) 0.125 Uiso 1 calc R .
C24 C 0.1865(14) -0.3036(7) -0.0068(8) 0.108(5) Uani 1 d . .
H24 H 0.2024(14) -0.3529(7) -0.0223(8) 0.130 Uiso 1 calc R .
C25 C 0.2685(11) -0.2597(7) 0.0271(8) 0.104(5) Uani 1 d . .
H25 H 0.3358(11) -0.2821(7) 0.0388(8) 0.125 Uiso 1 calc R .
C26 C 0.2486(10) -0.1852(5) 0.0423(6) 0.077(3) Uani 1 d . .
H26 H 0.3053(10) -0.1551(5) 0.0599(6) 0.092 Uiso 1 calc R .
C31 C 0.2852(9) 0.0574(5) 0.2386(4) 0.065(2) Uani 1 d . .
C32 C 0.3815(12) 0.0936(6) 0.2607(6) 0.082(3) Uani 1 d . .
H32 H 0.4494(12) 0.0797(6) 0.2421(6) 0.099 Uiso 1 calc R .
C33 C 0.3775(16) 0.1497(9) 0.3097(7) 0.109(5) Uani 1 d . .
H33 H 0.4429(16) 0.1725(9) 0.3243(7) 0.131 Uiso 1 calc R .
C34 C 0.2768(20) 0.1732(7) 0.3377(6) 0.126(7) Uani 1 d . .
H34 H 0.2743(20) 0.2117(7) 0.3703(6) 0.151 Uiso 1 calc R .
C35 C 0.1852(15) 0.1390(7) 0.3165(5) 0.094(4) Uani 1 d . .
H35 H 0.1181(15) 0.1545(7) 0.3353(5) 0.113 Uiso 1 calc R .
C36 C 0.1833(11) 0.0821(6) 0.2687(5) 0.079(3) Uani 1 d . .
H36 H 0.1166(11) 0.0597(6) 0.2558(5) 0.094 Uiso 1 calc R .
C41 C 0.4199(7) -0.0592(5) 0.1811(5) 0.058(2) Uani 1 d . .
C42 C 0.5134(8) -0.0265(6) 0.1596(6) 0.080(3) Uani 1 d . .
H42 H 0.5095(8) 0.0189(6) 0.1348(6) 0.096 Uiso 1 calc R .
C43 C 0.6176(9) -0.0587(7) 0.1735(7) 0.091(4) Uani 1 d . .
H43 H 0.6819(9) -0.0342(7) 0.1590(7) 0.109 Uiso 1 calc R .
C44 C 0.6237(10) -0.1266(7) 0.2084(7) 0.089(3) Uani 1 d . .
H44 H 0.6925(10) -0.1484(7) 0.2176(7) 0.107 Uiso 1 calc R .
C45 C 0.5307(9) -0.1621(7) 0.2298(7) 0.090(4) Uani 1 d . .
H45 H 0.5353(9) -0.2086(7) 0.2529(7) 0.109 Uiso 1 calc R .
C46 C 0.4297(9) -0.1295(6) 0.2172(6) 0.073(3) Uani 1 d . .
H46 H 0.3660(9) -0.1539(6) 0.2326(6) 0.088 Uiso 1 calc R .
C51 C 0.4048(10) -0.0063(6) 0.0064(5) 0.076(3) Uani 1 d . .
H51 H 0.4491(10) -0.0453(6) 0.0240(5) 0.092 Uiso 1 calc R .
C52 C 0.3158(10) -0.0152(6) -0.0362(5) 0.077(3) Uani 1 d . .
H52 H 0.2896(10) -0.0622(6) -0.0521(5) 0.092 Uiso 1 calc R .
C53 C 0.2715(9) 0.0546(7) -0.0521(5) 0.073(3) Uani 1 d . .
H53 H 0.2104(9) 0.0640(7) -0.0795(5) 0.088 Uiso 1 calc R .
C54 C 0.3362(10) 0.1090(6) -0.0187(5) 0.077(3) Uani 1 d . .
H54 H 0.3266(10) 0.1620(6) -0.0214(5) 0.092 Uiso 1 calc R .
C55 C 0.4157(9) 0.0729(6) 0.0184(5) 0.069(3) Uani 1 d . .
H55 H 0.4675(9) 0.0963(6) 0.0465(5) 0.083 Uiso 1 calc R .
C61 C 0.0729(7) -0.0769(5) 0.1521(5) 0.054(2) Uani 1 d . .
H61 H 0.0345(7) -0.0316(5) 0.1700(5) 0.065 Uiso 1 calc R .
C62 C 0.1803(8) -0.0871(5) 0.1923(4) 0.058(2) Uani 1 d . .
H62 H 0.2120(8) -0.1353(5) 0.1755(4) 0.069 Uiso 1 calc R .
C63 C -0.0049(9) -0.1474(6) 0.1611(6) 0.078(3) Uani 1 d . .
H63A H -0.0715(9) -0.1395(6) 0.1354(6) 0.117 Uiso 1 calc R .
H63B H -0.0233(9) -0.1533(6) 0.2081(6) 0.117 Uiso 1 calc R .
H63C H 0.0319(9) -0.1929(6) 0.1453(6) 0.117 Uiso 1 calc R .
C64 C 0.1632(10) -0.1007(7) 0.2693(5) 0.080(3) Uani 1 d . .
H64A H 0.2339(10) -0.1065(7) 0.2909(5) 0.120 Uiso 1 calc R .
H64B H 0.1201(10) -0.1465(7) 0.2760(5) 0.120 Uiso 1 calc R .
H64C H 0.1250(10) -0.0575(7) 0.2886(5) 0.120 Uiso 1 calc R .
C71 C -0.3521(17) -0.0902(8) -0.2301(8) 0.117(5) Uani 0.93 d P .
H71A H -0.4076(17) -0.1087(8) -0.2616(8) 0.141 Uiso 0.93 calc PR .
H71B H -0.2798(17) -0.0995(8) -0.2498(8) 0.141 Uiso 0.93 calc PR .
O1 O 0.0416(6) 0.1022(4) 0.1431(3) 0.067(2) Uani 1 d . .
F1 F 0.0579(12) 0.3172(10) -0.1487(11) 0.265(9) Uani 1 d . .
F2 F 0.1530(17) 0.3095(6) -0.0613(5) 0.217(7) Uani 1 d . .
F3 F 0.2106(11) 0.3837(3) -0.1436(4) 0.148(4) Uani 1 d . .
F4 F 0.2950(8) 0.2778(7) -0.1250(12) 0.240(9) Uani 1 d . .
F5 F 0.1896(17) 0.2831(5) -0.2116(5) 0.225(9) Uani 1 d . .
F6 F 0.1485(9) 0.2086(4) -0.1309(4) 0.119(3) Uani 1 d . .
P1 P 0.2849(2) -0.01087(12) 0.16821(11) 0.0511(5) Uani 1 d . .
P2 P 0.1122(2) -0.05626(11) 0.06352(11) 0.0491(4) Uani 1 d . .
P3 P 0.1765(3) 0.29583(15) -0.13660(15) 0.0741(8) Uani 1 d . .
S1 S 0.1293(2) 0.12550(11) 0.09529(11) 0.0558(5) Uani 1 d . .

loop_
_atom_type_symbol
_atom_type_description
_atom_type_scat_dispersion_real
_atom_type_scat_dispersion_imag
_atom_type_scat_source
S S 0.1246 0.1234 'International Tables Vol C Tables 4.2.6.8 and 6.1.1.4'
P P 0.1023 0.0942 'International Tables Vol C Tables 4.2.6.8 and 6.1.1.4'
F F 0.0171 0.0103 'International Tables Vol C Tables 4.2.6.8 and 6.1.1.4'
O O 0.0106 0.0060 'International Tables Vol C Tables 4.2.6.8 and 6.1.1.4'
C C 0.0033 0.0016 'International Tables Vol C Tables 4.2.6.8 and 6.1.1.4'
H H 0.0000 0.0000 'International Tables Vol C Tables 4.2.6.8 and 6.1.1.4'
Cl Cl 0.1484 0.1585 'International Tables Vol C Tables 4.2.6.8 and 6.1.1.4'
Ru Ru -1.4200 0.8360 'International Tables Vol C Tables 4.2.6.8 and 6.1.1.4'

loop_
_geom_angle_atom_site_label_1
_geom_angle_atom_site_label_2
_geom_angle_atom_site_label_3
_geom_angle
_geom_angle_site_symmetry_1
_geom_angle_site_symmetry_3
_geom_angle_publ_flag
C52 Ru1 C51 36.2(4) . . ?
C52 Ru1 C53 35.8(4) . . ?
C51 Ru1 C53 60.4(4) . . ?
C52 Ru1 C55 60.1(4) . . ?
C51 Ru1 C55 36.5(4) . . ?
C53 Ru1 C55 60.3(4) . . ?
C52 Ru1 C54 59.0(4) . . ?
C51 Ru1 C54 59.3(4) . . ?
C53 Ru1 C54 36.0(4) . . ?
C55 Ru1 C54 35.1(4) . . ?
C52 Ru1 P2 92.3(3) . . ?
C51 Ru1 P2 115.1(3) . . ?
C53 Ru1 P2 103.7(3) . . ?
C55 Ru1 P2 150.8(3) . . ?
C54 Ru1 P2 139.1(3) . . ?
C52 Ru1 S1 139.7(3) . . ?
C51 Ru1 S1 153.2(3) . . ?
C53 Ru1 S1 105.1(3) . . ?
C55 Ru1 S1 117.3(3) . . ?
C54 Ru1 S1 95.3(3) . . ?
P2 Ru1 S1 89.52(8) . . ?
C52 Ru1 P1 127.4(3) . . ?
C51 Ru1 P1 100.7(3) . . ?
C53 Ru1 P1 161.1(3) . . ?
C55 Ru1 P1 106.0(3) . . ?
C54 Ru1 P1 137.5(3) . . ?
P2 Ru1 P1 82.45(8) . . ?
S1 Ru1 P1 92.74(8) . . ?
C3 C1 C2 119.2(10) . . ?
C3 C1 S1 113.2(8) . . ?
C2 C1 S1 106.2(9) . . ?
C16 C11 C12 119.5(9) . . ?
C16 C11 P2 122.6(7) . . ?
C12 C11 P2 117.4(7) . . ?
C13 C12 C11 119.7(11) . . ?
C14 C13 C12 120.3(11) . . ?
C13 C14 C15 121.1(11) . . ?
C14 C15 C16 118.2(11) . . ?
C11 C16 C15 121.1(10) . . ?
C22 C21 C26 116.9(9) . . ?
C22 C21 P2 121.6(7) . . ?
C26 C21 P2 121.2(8) . . ?
C21 C22 C23 121.6(11) . . ?
C24 C23 C22 121.2(13) . . ?
C23 C24 C25 119.0(11) . . ?
C26 C25 C24 119.7(13) . . ?
C25 C26 C21 121.1(12) . . ?
C32 C31 C36 116.9(9) . . ?
C32 C31 P1 122.2(9) . . ?
C36 C31 P1 120.6(8) . . ?
C33 C32 C31 120.8(14) . . ?
C32 C33 C34 121.1(14) . . ?
C35 C34 C33 118.1(12) . . ?
C34 C35 C36 123.8(15) . . ?
C35 C36 C31 119.3(13) . . ?
C42 C41 C46 117.2(9) . . ?
C42 C41 P1 120.4(7) . . ?
C46 C41 P1 122.2(7) . . ?
C41 C42 C43 121.7(9) . . ?
C44 C43 C42 119.4(11) . . ?
C45 C44 C43 120.5(11) . . ?
C44 C45 C46 119.8(10) . . ?
C45 C46 C41 121.5(10) . . ?
C52 C51 C55 106.7(11) . . ?
C52 C51 Ru1 70.6(6) . . ?
C55 C51 Ru1 72.6(7) . . ?
C53 C52 C51 110.4(10) . . ?
C53 C52 Ru1 73.6(6) . . ?
C51 C52 Ru1 73.2(6) . . ?
C52 C53 C54 106.0(10) . . ?
C52 C53 Ru1 70.6(5) . . ?
C54 C53 Ru1 73.3(6) . . ?
C55 C54 C53 109.7(10) . . ?
C55 C54 Ru1 71.7(6) . . ?
C53 C54 Ru1 70.6(5) . . ?
C54 C55 C51 107.2(10) . . ?
C54 C55 Ru1 73.2(6) . . ?
C51 C55 Ru1 70.9(6) . . ?
C62 C61 C63 111.2(7) . . ?
C62 C61 P2 107.2(6) . . ?
C63 C61 P2 114.6(7) . . ?
C61 C62 C64 114.4(8) . . ?
C61 C62 P1 110.7(5) . . ?
C64 C62 P1 116.2(7) . . ?
Cl2 C71 Cl1 112.3(10) . . ?
C31 P1 C41 100.8(4) . . ?
C31 P1 C62 105.3(4) . . ?
C41 P1 C62 103.6(4) . . ?
C31 P1 Ru1 119.7(3) . . ?
C41 P1 Ru1 115.5(3) . . ?
C62 P1 Ru1 110.2(3) . . ?
C21 P2 C11 103.8(4) . . ?
C21 P2 C61 101.5(4) . . ?
C11 P2 C61 107.8(4) . . ?
C21 P2 Ru1 116.5(3) . . ?
C11 P2 Ru1 115.0(3) . . ?
C61 P2 Ru1 111.1(3) . . ?
F4 P3 F1 177.8(9) . . ?
F4 P3 F5 91.1(12) . . ?
F1 P3 F5 88.8(11) . . ?
F4 P3 F2 93.5(12) . . ?
F1 P3 F2 86.5(11) . . ?
F5 P3 F2 175.3(11) . . ?
F4 P3 F6 89.5(6) . . ?
F1 P3 F6 92.6(8) . . ?
F5 P3 F6 87.2(5) . . ?
F2 P3 F6 92.4(5) . . ?
F4 P3 F3 88.1(7) . . ?
F1 P3 F3 89.7(8) . . ?
F5 P3 F3 91.7(5) . . ?
F2 P3 F3 89.0(5) . . ?
F6 P3 F3 177.3(6) . . ?
O1 S1 C4 103.6(5) . . ?
O1 S1 C1 103.5(5) . . ?
C4 S1 C1 103.6(5) . . ?
O1 S1 Ru1 117.9(3) . . ?
C4 S1 Ru1 110.7(4) . . ?
C1 S1 Ru1 116.0(4) . . ?

loop_
_geom_bond_atom_site_label_1
_geom_bond_atom_site_label_2
_geom_bond_distance
_geom_bond_site_symmetry_2
_geom_bond_publ_flag
Ru1 C52 2.196(9) . ?
Ru1 C51 2.228(11) . ?
Ru1 C53 2.234(9) . ?
Ru1 C55 2.249(10) . ?
Ru1 C54 2.268(10) . ?
Ru1 P2 2.284(2) . ?
Ru1 S1 2.299(2) . ?
Ru1 P1 2.329(2) . ?
Cl1 C71 1.732(14) . ?
Cl2 C71 1.71(2) . ?
C1 C3 1.51(2) . ?
C1 C2 1.56(2) . ?
C1 S1 1.858(11) . ?
C4 S1 1.798(11) . ?
C11 C16 1.360(13) . ?
C11 C12 1.389(13) . ?
C11 P2 1.844(8) . ?
C12 C13 1.388(15) . ?
C13 C14 1.35(2) . ?
C14 C15 1.39(2) . ?
C15 C16 1.395(14) . ?
C21 C22 1.371(13) . ?
C21 C26 1.378(14) . ?
C21 P2 1.839(8) . ?
C22 C23 1.383(13) . ?
C23 C24 1.29(2) . ?
C24 C25 1.42(2) . ?
C25 C26 1.35(2) . ?
C31 C32 1.39(2) . ?
C31 C36 1.43(2) . ?
C31 P1 1.829(9) . ?
C32 C33 1.37(2) . ?
C33 C34 1.40(2) . ?
C34 C35 1.32(2) . ?
C35 C36 1.37(2) . ?
C41 C42 1.333(13) . ?
C41 C46 1.419(12) . ?
C41 P1 1.851(9) . ?
C42 C43 1.404(15) . ?
C43 C44 1.37(2) . ?
C44 C45 1.35(2) . ?
C45 C46 1.367(14) . ?
C51 C52 1.37(2) . ?
C51 C55 1.403(14) . ?
C52 C53 1.361(15) . ?
C53 C54 1.393(15) . ?
C54 C55 1.36(2) . ?
C61 C62 1.530(13) . ?
C61 C63 1.554(12) . ?
C61 P2 1.849(9) . ?
C62 C64 1.555(13) . ?
C62 P1 1.891(9) . ?
O1 S1 1.476(7) . ?
F1 P3 1.498(13) . ?
F2 P3 1.533(10) . ?
F3 P3 1.588(7) . ?
F4 P3 1.482(10) . ?
F5 P3 1.507(10) . ?
F6 P3 1.558(7) . ?
